data_7063050
loop_
_publ_author_name
'Sinha, Nitish Kumar'
'Khan, Hilal Ahmad'
'Sivasankar, Chinnappan'
'Thirupathi, Natesan'

_publ_section_title
;
 Guanidine-centred reactivity of CNN Pd(ii) pincer complexes including
 carboxylate-assisted N--H activation and --CH2-- \\rightarrow --C(O)--
 oxygenation
;
_journal_issue 13
_journal_name_full 'New Journal of Chemistry'
_journal_page_first 5710
_journal_page_last 5720
_journal_paper_doi 10.1039/D3NJ05516G
_journal_volume 48
_journal_year 2024
_chemical_formula_moiety 'C23 H15 F9 N4 O2 Pd'
_chemical_formula_sum 'C23 H15 F9 N4 O2 Pd'
_chemical_formula_weight 656.79
_space_group_crystal_system monoclinic
_space_group_IT_number 14
_space_group_name_Hall '-P 2ybc'
_space_group_name_H-M_alt 'P 1 21/c 1'
_atom_sites_solution_hydrogens geom
_atom_sites_solution_primary dual
_audit_creation_date 2024-02-14
_audit_creation_method
;
Olex2 1.5
(compiled 2023.03.06 svn.rbb2c1857 for OlexSys, GUI svn.r6748)
;
_audit_update_record
;
2024-02-16 deposited with the CCDC.	2024-02-23 downloaded from the CCDC.
;
_cell_angle_alpha 90
_cell_angle_beta 96.334(4)
_cell_angle_gamma 90
_cell_formula_units_Z 8
_cell_length_a 13.8775(5)
_cell_length_b 22.4973(9)
_cell_length_c 16.1759(6)
_cell_measurement_reflns_used 554
_cell_measurement_temperature 293(2)
_cell_measurement_theta_max 25.4790
_cell_measurement_theta_min 3.8640
_cell_volume 5019.4(3)
_computing_cell_refinement 'CrysAlisPro 1.171.38.46 (Rigaku OD, 2015)'
_computing_data_collection 'CrysAlisPro 1.171.38.46 (Rigaku OD, 2015)'
_computing_data_reduction 'CrysAlisPro 1.171.38.46 (Rigaku OD, 2015)'
_computing_molecular_graphics 'Olex2 1.5 (Dolomanov et al., 2009)'
_computing_publication_material 'Olex2 1.5 (Dolomanov et al., 2009)'
_computing_structure_refinement 'SHELXL 2016/4 (Sheldrick, 2015)'
_computing_structure_solution 'SHELXT 2018/2 (Sheldrick, 2018)'
_diffrn_ambient_temperature 293(2)
_diffrn_measured_fraction_theta_full 0.997
_diffrn_measured_fraction_theta_max 0.998
_diffrn_measurement_device_type 'Xcalibur, Sapphire3'
_diffrn_measurement_method '\w scans'
_diffrn_radiation_type MoK\a
_diffrn_radiation_wavelength 0.71073
_diffrn_reflns_av_R_equivalents 0.1148
_diffrn_reflns_av_unetI/netI 0.0541
_diffrn_reflns_Laue_measured_fraction_full 0.997
_diffrn_reflns_Laue_measured_fraction_max 0.998
_diffrn_reflns_limit_h_max 17
_diffrn_reflns_limit_h_min -17
_diffrn_reflns_limit_k_max 28
_diffrn_reflns_limit_k_min -28
_diffrn_reflns_limit_l_max 20
_diffrn_reflns_limit_l_min -20
_diffrn_reflns_number 69215
_diffrn_reflns_point_group_measured_fraction_full 0.997
_diffrn_reflns_point_group_measured_fraction_max 0.998
_diffrn_reflns_theta_full 25.242
_diffrn_reflns_theta_max 26.372
_diffrn_reflns_theta_min 3.403
_diffrn_source 'fine-focus sealed X-ray tube'
_exptl_absorpt_coefficient_mu 0.835
_exptl_absorpt_correction_T_max 1.00000
_exptl_absorpt_correction_T_min 0.47058
_exptl_absorpt_correction_type multi-scan
_exptl_absorpt_process_details
;
CrysAlisPro 1.171.38.46 (Rigaku Oxford Diffraction, 2015)
Empirical absorption correction using spherical harmonics,
 implemented in SCALE3 ABSPACK scaling algorithm.
;
_exptl_crystal_colour Colourless
_exptl_crystal_density_diffrn 1.738
_exptl_crystal_density_method 'not measured'
_exptl_crystal_description BLOCK
_exptl_crystal_F_000 2592
_exptl_crystal_size_max 0.02
_exptl_crystal_size_mid 0.01
_exptl_crystal_size_min 0.005
_refine_diff_density_max 0.556
_refine_diff_density_min -0.638
_refine_diff_density_rms 0.078
_refine_ls_extinction_coef 0.00106(11)
_refine_ls_extinction_expression Fc^*^=kFc[1+0.001xFc^2^\l^3^/sin(2\q)]^-1/4^
_refine_ls_extinction_method 'SHELXL-2016/4 (Sheldrick 2016)'
_refine_ls_goodness_of_fit_ref 1.036
_refine_ls_hydrogen_treatment constr
_refine_ls_matrix_type full
_refine_ls_number_parameters 758
_refine_ls_number_reflns 10245
_refine_ls_number_restraints 0
_refine_ls_restrained_S_all 1.036
_refine_ls_R_factor_all 0.0658
_refine_ls_R_factor_gt 0.0501
_refine_ls_shift/su_max 0.002
_refine_ls_shift/su_mean 0.000
_refine_ls_structure_factor_coef Fsqd
_refine_ls_weighting_details 'w=1/[\s^2^(Fo^2^)+(0.0405P)^2^+3.0451P] where P=(Fo^2^+2Fc^2^)/3'
_refine_ls_weighting_scheme calc
_refine_ls_wR_factor_gt 0.1029
_refine_ls_wR_factor_ref 0.1126
_reflns_Friedel_coverage 0.000
_reflns_number_gt 8220
_reflns_number_total 10245
_reflns_threshold_expression 'I > 2\s(I)'
_cod_data_source_file d3nj05516g3.cif
_cod_data_source_block Complex-6
_cod_depositor_comments 'Adding full bibliography for 7063048--7063056.cif.'
_cod_database_code 7063050
_shelx_shelxl_version_number 2016/4
_shelx_space_group_comment
;
The symmetry employed for this shelxl refinement is uniquely defined
by the following loop, which should always be used as a source of
symmetry information in preference to the above space-group names.
They are only intended as comments.
;
_olex2_refinement_description
;
1. Others
 Fixed Sof: F7(0.5) F8(0.5) F9(0.5) F7'(0.5) F8'(0.5) F9'(0.5) F16'(0.5)
 F17'(0.5) F18'(0.5) F16(0.5) F17(0.5) F18(0.5)
2.a Secondary CH2 refined with riding coordinates:
 C16(H16A,H16B), C39(H39A,H39B)
2.b Aromatic/amide H refined with riding coordinates:
 N1(H1), N2(H2), C4(H4), C5(H5), C6(H6), C10(H10), C11(H11), C12(H12),
 C13(H13), C18(H18), C19(H19), C20(H20), C21(H21), N5(H5A), N6(H6A), C27(H27),
 C28(H28), C29(H29), C33(H33), C34(H34), C35(H35), C36(H36), C41(H41), C42(H42),
  C43(H43), C44(H44)
;
_olex2_submission_special_instructions 'No special instructions were received'

loop_
_space_group_symop_operation_xyz
'x, y, z'
'-x, y+1/2, -z+1/2'
'-x, -y, -z'
'x, -y-1/2, z-1/2'

loop_
_atom_site_label
_atom_site_type_symbol
_atom_site_fract_x
_atom_site_fract_y
_atom_site_fract_z
_atom_site_U_iso_or_equiv
_atom_site_adp_type
_atom_site_occupancy
_atom_site_site_symmetry_order
_atom_site_calc_flag
_atom_site_refinement_flags_posn
_atom_site_refinement_flags_adp
_atom_site_refinement_flags_occupancy
_atom_site_disorder_assembly
_atom_site_disorder_group
Pd1 Pd 0.85193(2) 0.55536(2) 0.44713(2) 0.04342(10) Uani 1 1 d . . . . .
F1 F 1.0009(3) 0.69987(15) 0.2003(2) 0.1313(14) Uani 1 1 d . . . . .
F2 F 0.9326(3) 0.78316(12) 0.2057(2) 0.1337(14) Uani 1 1 d . . . . .
F3 F 0.8546(4) 0.70747(16) 0.1560(2) 0.1310(14) Uani 1 1 d . . . . .
F4 F 1.1951(2) 0.5375(3) 0.1451(2) 0.1592(19) Uani 1 1 d . . . . .
F5 F 1.1124(3) 0.55994(19) 0.24384(19) 0.1311(15) Uani 1 1 d . . . . .
F6 F 1.1026(3) 0.4735(2) 0.1922(2) 0.1279(14) Uani 1 1 d . . . . .
O1 O 0.8091(2) 0.58182(13) 0.55944(15) 0.0599(7) Uani 1 1 d . . . . .
O2 O 0.6496(3) 0.57835(18) 0.5220(2) 0.0888(11) Uani 1 1 d . . . . .
N1 N 0.8860(2) 0.60744(13) 0.26463(18) 0.0532(8) Uani 1 1 d . . . . .
H1 H 0.881027 0.620060 0.214158 0.064 Uiso 1 1 calc R U . . .
N2 N 0.9127(2) 0.51779(13) 0.20404(17) 0.0501(8) Uani 1 1 d . . . . .
H2 H 0.909192 0.479649 0.205553 0.060 Uiso 1 1 calc R U . . .
N3 N 0.8938(2) 0.52208(12) 0.34432(16) 0.0414(7) Uani 1 1 d . . . . .
N4 N 0.8613(2) 0.46590(13) 0.48412(17) 0.0458(7) Uani 1 1 d . . . . .
C1 C 0.8976(3) 0.54808(15) 0.2738(2) 0.0414(8) Uani 1 1 d . . . . .
C2 C 0.8810(3) 0.65132(15) 0.3252(2) 0.0480(9) Uani 1 1 d . . . . .
C3 C 0.8621(3) 0.63780(15) 0.4059(2) 0.0454(8) Uani 1 1 d . . . . .
C4 C 0.8568(3) 0.68562(17) 0.4599(2) 0.0576(10) Uani 1 1 d . . . . .
H4 H 0.845599 0.677829 0.514519 0.069 Uiso 1 1 calc R U . . .
C5 C 0.8672(4) 0.74332(19) 0.4366(3) 0.0740(13) Uani 1 1 d . . . . .
H5 H 0.861817 0.773905 0.474524 0.089 Uiso 1 1 calc R U . . .
C6 C 0.8855(4) 0.75581(19) 0.3575(3) 0.0750(13) Uani 1 1 d . . . . .
H6 H 0.892922 0.795083 0.341384 0.090 Uiso 1 1 calc R U . . .
C7 C 0.8932(3) 0.71062(18) 0.3013(3) 0.0631(11) Uani 1 1 d . . . . .
C8 C 0.9208(6) 0.7261(2) 0.2172(4) 0.0933(18) Uani 1 1 d . . . . .
C9 C 0.9340(3) 0.54469(15) 0.1279(2) 0.0446(8) Uani 1 1 d . . . . .
C10 C 0.8588(3) 0.56197(18) 0.0700(2) 0.0583(10) Uani 1 1 d . . . . .
H10 H 0.794865 0.557189 0.080853 0.070 Uiso 1 1 calc R U . . .
C11 C 0.8796(4) 0.5865(2) -0.0045(3) 0.0707(12) Uani 1 1 d . . . . .
H11 H 0.829185 0.598706 -0.043460 0.085 Uiso 1 1 calc R U . . .
C12 C 0.9722(4) 0.59291(19) -0.0212(3) 0.0710(13) Uani 1 1 d . . . . .
H12 H 0.985177 0.609375 -0.071551 0.085 Uiso 1 1 calc R U . . .
C13 C 1.0464(4) 0.5754(2) 0.0352(3) 0.0718(13) Uani 1 1 d . . . . .
H13 H 1.109918 0.579610 0.022976 0.086 Uiso 1 1 calc R U . . .
C14 C 1.0285(3) 0.55130(18) 0.1109(2) 0.0557(10) Uani 1 1 d . . . . .
C15 C 1.1098(4) 0.5307(4) 0.1717(3) 0.0928(18) Uani 1 1 d . . . . .
C16 C 0.9165(3) 0.45848(17) 0.3482(2) 0.0584(10) Uani 1 1 d . . . . .
H16A H 0.983993 0.452856 0.339493 0.070 Uiso 1 1 calc R U . . .
H16B H 0.877021 0.438128 0.303708 0.070 Uiso 1 1 calc R U . . .
C17 C 0.8991(3) 0.43144(16) 0.4295(2) 0.0458(8) Uani 1 1 d . . . . .
C18 C 0.9197(3) 0.37230(17) 0.4448(2) 0.0584(10) Uani 1 1 d . . . . .
H18 H 0.946751 0.349074 0.405755 0.070 Uiso 1 1 calc R U . . .
C19 C 0.8994(3) 0.34855(19) 0.5190(3) 0.0664(12) Uani 1 1 d . . . . .
H19 H 0.912254 0.308682 0.530750 0.080 Uiso 1 1 calc R U . . .
C20 C 0.8604(3) 0.3835(2) 0.5754(3) 0.0695(12) Uani 1 1 d . . . . .
H20 H 0.845976 0.367762 0.625689 0.083 Uiso 1 1 calc R U . . .
C21 C 0.8429(3) 0.44202(19) 0.5570(2) 0.0618(11) Uani 1 1 d . . . . .
H21 H 0.817411 0.466070 0.596052 0.074 Uiso 1 1 calc R U . . .
C22 C 0.7210(4) 0.58682(18) 0.5693(2) 0.0578(10) Uani 1 1 d . . . . .
C23 C 0.7041(5) 0.6063(3) 0.6578(3) 0.0889(18) Uani 1 1 d . . . . .
F7 F 0.7703(14) 0.6322(11) 0.6993(12) 0.144(10) Uani 0.5 1 d . . P A 1
F8 F 0.6263(12) 0.6309(11) 0.6640(10) 0.147(9) Uani 0.5 1 d . . P A 1
F9 F 0.6996(14) 0.5513(5) 0.7030(5) 0.138(4) Uani 0.5 1 d . . P A 1
F7' F 0.6877(19) 0.6683(6) 0.6506(9) 0.170(6) Uani 0.5 1 d . . P A 2
F8' F 0.6284(13) 0.5880(12) 0.6823(9) 0.151(7) Uani 0.5 1 d . . P A 2
F9' F 0.7775(16) 0.6062(10) 0.7094(8) 0.125(9) Uani 0.5 1 d . . P A 2
Pd2 Pd 0.66234(2) 0.43537(2) 0.23016(2) 0.05434(11) Uani 1 1 d . . . . .
F10 F 0.6302(4) 0.67841(18) 0.1194(3) 0.1578(18) Uani 1 1 d . . . . .
F11 F 0.4867(3) 0.65356(19) 0.1018(3) 0.1486(17) Uani 1 1 d . . . . .
F12 F 0.5575(4) 0.6729(2) -0.0021(2) 0.179(2) Uani 1 1 d . . . . .
F13 F 0.2958(2) 0.6389(2) 0.2587(3) 0.1652(18) Uani 1 1 d . . . . .
F14 F 0.4016(2) 0.57662(17) 0.2324(2) 0.1138(11) Uani 1 1 d . . . . .
F15 F 0.3640(3) 0.5859(2) 0.3529(3) 0.1558(17) Uani 1 1 d . . . . .
O3 O 0.7111(2) 0.36541(13) 0.16544(19) 0.0706(8) Uani 1 1 d . . . . .
O4 O 0.8643(2) 0.39506(12) 0.16176(18) 0.0667(8) Uani 1 1 d . . . . .
N5 N 0.6137(3) 0.57568(16) 0.2151(2) 0.0614(9) Uani 1 1 d . . . . .
H5A H 0.619413 0.613741 0.214973 0.074 Uiso 1 1 calc R U . . .
N6 N 0.5803(3) 0.58926(16) 0.3494(2) 0.0662(10) Uani 1 1 d . . . . .
H6A H 0.583913 0.576433 0.399775 0.079 Uiso 1 1 calc R U . . .
N7 N 0.6126(2) 0.49481(15) 0.30344(19) 0.0555(8) Uani 1 1 d . . . . .
N8 N 0.6616(2) 0.38235(16) 0.3368(2) 0.0608(9) Uani 1 1 d . . . . .
C24 C 0.6027(3) 0.5511(2) 0.2895(2) 0.0561(10) Uani 1 1 d . . . . .
C25 C 0.6172(3) 0.5479(2) 0.1378(2) 0.0605(11) Uani 1 1 d . . . . .
C26 C 0.6400(3) 0.4878(2) 0.1320(2) 0.0565(10) Uani 1 1 d . . . . .
C27 C 0.6431(3) 0.4653(2) 0.0518(3) 0.0725(13) Uani 1 1 d . . . . .
H27 H 0.657060 0.425202 0.045478 0.087 Uiso 1 1 calc R U . . .
C28 C 0.6264(4) 0.5000(3) -0.0180(3) 0.0906(18) Uani 1 1 d . . . . .
H28 H 0.630442 0.483381 -0.070138 0.109 Uiso 1 1 calc R U . . .
C29 C 0.6042(4) 0.5581(3) -0.0114(3) 0.0874(17) Uani 1 1 d . . . . .
H29 H 0.593009 0.581363 -0.058998 0.105 Uiso 1 1 calc R U . . .
C30 C 0.5981(3) 0.5829(3) 0.0659(3) 0.0748(13) Uani 1 1 d . . . . .
C31 C 0.5700(6) 0.6461(3) 0.0695(4) 0.108(2) Uani 1 1 d . . . . .
C32 C 0.5514(3) 0.6490(2) 0.3340(2) 0.0626(11) Uani 1 1 d . . . . .
C33 C 0.6177(4) 0.6939(2) 0.3500(3) 0.0886(16) Uani 1 1 d . . . . .
H33 H 0.681735 0.684964 0.368898 0.106 Uiso 1 1 calc R U . . .
C34 C 0.5894(5) 0.7527(3) 0.3379(4) 0.108(2) Uani 1 1 d . . . . .
H34 H 0.634610 0.783110 0.348179 0.129 Uiso 1 1 calc R U . . .
C35 C 0.4958(5) 0.7659(3) 0.3111(4) 0.1021(19) Uani 1 1 d . . . . .
H35 H 0.476488 0.805264 0.303825 0.123 Uiso 1 1 calc R U . . .
C36 C 0.4303(4) 0.7213(3) 0.2948(3) 0.0966(18) Uani 1 1 d . . . . .
H36 H 0.366433 0.730885 0.276050 0.116 Uiso 1 1 calc R U . . .
C37 C 0.4557(3) 0.6631(2) 0.3053(3) 0.0708(13) Uani 1 1 d . . . . .
C38 C 0.3807(4) 0.6160(3) 0.2869(4) 0.0949(18) Uani 1 1 d . . . . .
C39 C 0.5905(4) 0.4719(2) 0.3839(3) 0.0716(12) Uani 1 1 d . . . . .
H39A H 0.522486 0.478783 0.389467 0.086 Uiso 1 1 calc R U . . .
H39B H 0.628440 0.493525 0.428050 0.086 Uiso 1 1 calc R U . . .
C40 C 0.6116(3) 0.4071(2) 0.3936(3) 0.0652(11) Uani 1 1 d . . . . .
C41 C 0.5824(4) 0.3747(3) 0.4587(3) 0.0887(16) Uani 1 1 d . . . . .
H41 H 0.546865 0.392739 0.497186 0.106 Uiso 1 1 calc R U . . .
C42 C 0.6057(5) 0.3166(3) 0.4662(3) 0.1010(18) Uani 1 1 d . . . . .
H42 H 0.585051 0.293933 0.508984 0.121 Uiso 1 1 calc R U . . .
C43 C 0.6605(4) 0.2914(2) 0.4098(3) 0.0909(16) Uani 1 1 d . . . . .
H43 H 0.679943 0.251894 0.415138 0.109 Uiso 1 1 calc R U . . .
C44 C 0.6857(4) 0.3251(2) 0.3459(3) 0.0746(13) Uani 1 1 d . . . . .
H44 H 0.721253 0.307637 0.306913 0.089 Uiso 1 1 calc R U . . .
C45 C 0.7966(3) 0.36173(17) 0.1487(2) 0.0555(10) Uani 1 1 d . . . . .
C46 C 0.8151(5) 0.3028(2) 0.1057(4) 0.0915(19) Uani 1 1 d . . . . .
F16' F 0.7649(14) 0.2614(5) 0.1169(15) 0.127(8) Uani 0.5 1 d . . P B 1
F17' F 0.788(2) 0.3138(5) 0.0201(7) 0.166(6) Uani 0.5 1 d . . P B 1
F18' F 0.9080(13) 0.2902(9) 0.1101(17) 0.165(11) Uani 0.5 1 d . . P B 1
F16 F 0.8352(19) 0.2593(5) 0.1703(9) 0.162(6) Uani 0.5 1 d . . P B 2
F17 F 0.7447(13) 0.2800(11) 0.066(2) 0.191(10) Uani 0.5 1 d . . P B 2
F18 F 0.8835(15) 0.3020(7) 0.0638(14) 0.123(8) Uani 0.5 1 d . . P B 2

loop_
_atom_site_aniso_label
_atom_site_aniso_U_11
_atom_site_aniso_U_22
_atom_site_aniso_U_33
_atom_site_aniso_U_23
_atom_site_aniso_U_13
_atom_site_aniso_U_12
Pd1 0.04863(19) 0.04510(17) 0.03754(16) -0.00620(11) 0.00935(12) -0.00058(12)
F1 0.182(4) 0.087(2) 0.144(3) 0.013(2) 0.103(3) -0.005(2)
F2 0.243(5) 0.0490(17) 0.119(3) 0.0139(16) 0.068(3) -0.014(2)
F3 0.222(5) 0.100(2) 0.069(2) 0.0151(18) 0.006(2) -0.021(3)
F4 0.054(2) 0.325(6) 0.099(3) -0.028(3) 0.0095(18) -0.004(3)
F5 0.094(2) 0.231(4) 0.0652(19) -0.053(2) -0.0076(17) -0.024(2)
F6 0.122(3) 0.166(4) 0.090(2) 0.010(2) -0.013(2) 0.057(3)
O1 0.068(2) 0.0716(19) 0.0423(14) -0.0128(12) 0.0151(13) 0.0045(15)
O2 0.070(2) 0.141(3) 0.0545(18) -0.0268(19) 0.0024(17) 0.012(2)
N1 0.082(2) 0.0399(17) 0.0399(16) -0.0006(12) 0.0158(15) -0.0024(15)
N2 0.076(2) 0.0373(16) 0.0403(16) -0.0026(12) 0.0189(15) -0.0066(14)
N3 0.0522(18) 0.0355(15) 0.0384(15) -0.0038(12) 0.0132(13) -0.0021(13)
N4 0.0515(19) 0.0468(17) 0.0395(15) -0.0029(13) 0.0065(13) -0.0046(14)
C1 0.043(2) 0.0388(19) 0.0433(19) -0.0056(14) 0.0100(15) -0.0046(15)
C2 0.056(2) 0.039(2) 0.049(2) -0.0083(15) 0.0073(17) -0.0012(16)
C3 0.044(2) 0.0397(19) 0.052(2) -0.0092(15) 0.0038(16) 0.0015(15)
C4 0.068(3) 0.050(2) 0.055(2) -0.0113(18) 0.009(2) 0.0032(19)
C5 0.097(4) 0.045(2) 0.081(3) -0.021(2) 0.012(3) 0.001(2)
C6 0.105(4) 0.037(2) 0.084(3) -0.006(2) 0.017(3) -0.001(2)
C7 0.080(3) 0.046(2) 0.066(3) -0.0025(19) 0.019(2) -0.004(2)
C8 0.148(6) 0.050(3) 0.087(4) 0.004(3) 0.038(4) -0.008(3)
C9 0.058(2) 0.0384(19) 0.0394(18) -0.0073(14) 0.0156(17) -0.0076(16)
C10 0.057(3) 0.064(3) 0.056(2) 0.0035(19) 0.015(2) 0.0001(19)
C11 0.082(3) 0.075(3) 0.057(3) 0.012(2) 0.017(2) 0.013(3)
C12 0.108(4) 0.056(3) 0.054(3) 0.009(2) 0.033(3) -0.006(2)
C13 0.074(3) 0.080(3) 0.068(3) -0.015(2) 0.037(3) -0.025(3)
C14 0.052(2) 0.071(3) 0.047(2) -0.0184(18) 0.0138(18) -0.0123(19)
C15 0.069(4) 0.156(6) 0.055(3) -0.022(3) 0.010(3) -0.010(4)
C16 0.086(3) 0.044(2) 0.047(2) -0.0024(16) 0.019(2) 0.006(2)
C17 0.046(2) 0.046(2) 0.045(2) -0.0007(15) 0.0035(16) -0.0051(16)
C18 0.072(3) 0.046(2) 0.059(2) -0.0041(18) 0.014(2) 0.0025(19)
C19 0.081(3) 0.048(2) 0.071(3) 0.014(2) 0.012(2) -0.009(2)
C20 0.080(3) 0.069(3) 0.062(3) 0.016(2) 0.020(2) -0.011(2)
C21 0.073(3) 0.065(3) 0.050(2) 0.0059(19) 0.017(2) -0.004(2)
C22 0.074(3) 0.056(2) 0.045(2) -0.0076(18) 0.013(2) 0.012(2)
C23 0.072(4) 0.141(6) 0.056(3) -0.033(3) 0.012(3) 0.005(4)
F7 0.132(16) 0.192(19) 0.116(13) -0.106(12) 0.044(10) -0.056(14)
F8 0.128(12) 0.23(2) 0.086(9) -0.059(14) 0.024(8) 0.082(15)
F9 0.209(12) 0.150(9) 0.063(5) 0.023(5) 0.052(7) -0.005(10)
F7' 0.26(2) 0.117(9) 0.135(9) -0.046(7) 0.058(12) 0.069(10)
F8' 0.136(13) 0.25(2) 0.083(9) -0.038(13) 0.064(10) -0.047(14)
F9' 0.142(13) 0.194(19) 0.034(4) -0.025(7) -0.010(5) 0.057(13)
Pd2 0.04379(19) 0.0658(2) 0.05526(19) -0.02177(14) 0.01372(14) -0.00441(14)
F10 0.206(5) 0.093(3) 0.167(4) 0.014(3) -0.013(4) -0.002(3)
F11 0.155(4) 0.161(4) 0.138(3) 0.024(3) 0.055(3) 0.085(3)
F12 0.287(6) 0.164(4) 0.095(3) 0.053(3) 0.053(3) 0.080(4)
F13 0.052(2) 0.201(4) 0.236(5) -0.029(4) -0.013(2) 0.016(2)
F14 0.080(2) 0.162(3) 0.102(2) -0.046(2) 0.0190(18) -0.023(2)
F15 0.152(4) 0.206(5) 0.119(3) -0.015(3) 0.056(3) -0.064(3)
O3 0.0640(19) 0.0641(19) 0.089(2) -0.0365(15) 0.0331(16) -0.0170(14)
O4 0.0636(19) 0.0530(17) 0.088(2) -0.0280(14) 0.0284(16) -0.0161(14)
N5 0.065(2) 0.067(2) 0.054(2) -0.0098(16) 0.0129(17) 0.0086(17)
N6 0.077(3) 0.076(2) 0.0449(18) -0.0120(16) 0.0023(17) 0.027(2)
N7 0.056(2) 0.065(2) 0.0472(18) -0.0147(15) 0.0096(15) 0.0106(16)
N8 0.051(2) 0.067(2) 0.064(2) -0.0154(17) 0.0051(16) -0.0054(17)
C24 0.042(2) 0.076(3) 0.050(2) -0.017(2) 0.0043(18) 0.0093(19)
C25 0.044(2) 0.091(3) 0.048(2) -0.010(2) 0.0106(18) 0.004(2)
C26 0.037(2) 0.082(3) 0.051(2) -0.0186(19) 0.0111(17) -0.0049(19)
C27 0.054(3) 0.105(4) 0.060(3) -0.024(3) 0.012(2) -0.001(2)
C28 0.064(3) 0.163(6) 0.046(3) -0.024(3) 0.012(2) 0.002(3)
C29 0.070(3) 0.138(5) 0.055(3) 0.004(3) 0.012(2) 0.017(3)
C30 0.057(3) 0.109(4) 0.061(3) -0.002(3) 0.014(2) 0.015(3)
C31 0.131(6) 0.124(6) 0.071(4) 0.016(4) 0.019(4) 0.029(5)
C32 0.057(3) 0.080(3) 0.050(2) -0.018(2) 0.0001(19) 0.025(2)
C33 0.075(3) 0.085(4) 0.099(4) -0.035(3) -0.018(3) 0.024(3)
C34 0.108(5) 0.082(4) 0.129(5) -0.035(4) -0.006(4) 0.016(4)
C35 0.115(5) 0.088(4) 0.100(4) -0.013(3) -0.004(4) 0.045(4)
C36 0.080(4) 0.127(5) 0.082(4) -0.005(3) 0.001(3) 0.044(4)
C37 0.062(3) 0.096(4) 0.055(2) -0.011(2) 0.007(2) 0.028(3)
C38 0.056(3) 0.147(6) 0.084(4) -0.006(4) 0.019(3) 0.006(3)
C39 0.083(3) 0.082(3) 0.053(2) -0.009(2) 0.022(2) 0.016(3)
C40 0.057(3) 0.086(3) 0.052(2) -0.007(2) 0.003(2) 0.012(2)
C41 0.096(4) 0.110(5) 0.062(3) 0.012(3) 0.020(3) 0.026(3)
C42 0.122(5) 0.109(5) 0.071(3) 0.025(3) 0.008(3) 0.016(4)
C43 0.112(5) 0.075(4) 0.082(4) 0.006(3) -0.003(3) 0.011(3)
C44 0.073(3) 0.072(3) 0.078(3) -0.013(3) 0.006(2) -0.002(2)
C45 0.065(3) 0.046(2) 0.059(2) -0.0185(17) 0.025(2) -0.0115(19)
C46 0.095(4) 0.059(3) 0.132(5) -0.044(3) 0.059(4) -0.023(3)
F16' 0.156(16) 0.040(4) 0.209(19) -0.040(8) 0.121(15) -0.036(6)
F17' 0.27(2) 0.129(9) 0.108(7) -0.077(6) 0.076(10) -0.057(12)
F18' 0.082(7) 0.091(11) 0.32(3) -0.101(16) 0.032(14) 0.011(7)
F16 0.242(17) 0.058(5) 0.193(12) 0.006(6) 0.058(11) 0.033(8)
F17 0.156(11) 0.169(19) 0.25(2) -0.164(17) 0.033(16) -0.066(13)
F18 0.138(17) 0.069(7) 0.186(14) -0.057(8) 0.124(14) -0.030(9)

loop_
_atom_type_symbol
_atom_type_description
_atom_type_scat_dispersion_real
_atom_type_scat_dispersion_imag
_atom_type_scat_source
C C 0.0033 0.0016 'International Tables Vol C Tables 4.2.6.8 and 6.1.1.4'
H H 0.0000 0.0000 'International Tables Vol C Tables 4.2.6.8 and 6.1.1.4'
F F 0.0171 0.0103 'International Tables Vol C Tables 4.2.6.8 and 6.1.1.4'
N N 0.0061 0.0033 'International Tables Vol C Tables 4.2.6.8 and 6.1.1.4'
O O 0.0106 0.0060 'International Tables Vol C Tables 4.2.6.8 and 6.1.1.4'
Pd Pd -0.9988 1.0072 'International Tables Vol C Tables 4.2.6.8 and 6.1.1.4'

loop_
_geom_angle_atom_site_label_1
_geom_angle_atom_site_label_2
_geom_angle_atom_site_label_3
_geom_angle
_geom_angle_site_symmetry_1
_geom_angle_site_symmetry_3
_geom_angle_publ_flag
F7'b C23 C22 104.1(7) . . ?
F7a C23 C22 117.6(10) . . ?
F9'b C23 C22 115.2(10) . . ?
O1 Pd1 N4 92.32(11) . . ?
F8a C23 C22 115.6(8) . . ?
N3 Pd1 O1 174.36(11) . . ?
F8'b C23 C22 115.3(9) . . ?
N3 Pd1 N4 82.04(11) . . ?
N3 Pd1 C3 91.90(13) . . ?
F9a C23 C22 104.3(6) . . ?
F7a C23 F8 110.7(14) . . ?
F8a C23 F9 105.0(12) . . ?
F7a C23 F9 101.6(12) . . ?
F9'b C23 F7' 99.7(12) . . ?
F8'b C23 F7' 102.7(12) . . ?
C3 Pd1 O1 93.69(13) . . ?
C3 Pd1 N4 171.43(13) . . ?
C22 O1 Pd1 121.2(3) . . ?
C1 N1 H1 115.3 . . ?
C1 N1 C2 129.5(3) . . ?
C2 N1 H1 115.3 . . ?
C1 N2 H2 117.6 . . ?
C1 N2 C9 124.7(3) . . ?
C9 N2 H2 117.6 . . ?
C1 N3 Pd1 128.3(2) . . ?
C1 N3 C16 116.8(3) . . ?
C16 N3 Pd1 114.7(2) . . ?
C17 N4 Pd1 112.8(2) . . ?
C17 N4 C21 118.5(3) . . ?
C21 N4 Pd1 128.4(3) . . ?
N1 C1 N2 115.7(3) . . ?
N3 C1 N1 122.0(3) . . ?
N3 C1 N2 122.3(3) . . ?
N1 C2 C7 117.5(3) . . ?
C3 C2 N1 122.1(3) . . ?
C3 C2 C7 120.4(3) . . ?
C2 C3 Pd1 123.2(2) . . ?
C4 C3 Pd1 120.1(3) . . ?
C4 C3 C2 116.6(3) . . ?
F8'b C23 F9' 116.5(14) . . ?
F18b C46 C45 116.3(8) . . ?
F16b C46 C45 106.8(7) . . ?
F16'a C46 C45 118.6(7) . . ?
F18'a C46 C45 112.1(10) . . ?
F17b C46 C45 116.0(10) . . ?
F17'a C46 C45 104.7(7) . . ?
F16'a C46 F17' 100.9(11) . . ?
F18'a C46 F17' 104.0(10) . . ?
F16'a C46 F18' 114.2(13) . . ?
F18b C46 F16 107.0(12) . . ?
F17b C46 F16 100.0(13) . . ?
F17b C46 F18 109.1(13) . . ?
C3 C4 H4 118.4 . . ?
C5 C4 C3 123.2(4) . . ?
C5 C4 H4 118.4 . . ?
C4 C5 H5 120.2 . . ?
C6 C5 C4 119.5(4) . . ?
C6 C5 H5 120.2 . . ?
C5 C6 H6 119.8 . . ?
C5 C6 C7 120.3(4) . . ?
C7 C6 H6 119.8 . . ?
C2 C7 C8 121.5(4) . . ?
C6 C7 C2 120.0(4) . . ?
C6 C7 C8 118.4(4) . . ?
F1 C8 F3 103.4(5) . . ?
F1 C8 C7 113.1(5) . . ?
F2 C8 F1 106.7(5) . . ?
F2 C8 F3 106.7(5) . . ?
F2 C8 C7 114.0(4) . . ?
F3 C8 C7 112.1(5) . . ?
C10 C9 N2 119.4(3) . . ?
C14 C9 N2 120.6(4) . . ?
C14 C9 C10 119.9(3) . . ?
C9 C10 H10 120.3 . . ?
C9 C10 C11 119.3(4) . . ?
C11 C10 H10 120.3 . . ?
C10 C11 H11 119.6 . . ?
C12 C11 C10 120.8(4) . . ?
C12 C11 H11 119.6 . . ?
C11 C12 H12 119.9 . . ?
C11 C12 C13 120.2(4) . . ?
C13 C12 H12 119.9 . . ?
C12 C13 H13 119.6 . . ?
C12 C13 C14 120.8(4) . . ?
C14 C13 H13 119.6 . . ?
C9 C14 C13 119.0(4) . . ?
C9 C14 C15 120.3(4) . . ?
C13 C14 C15 120.7(4) . . ?
F4 C15 F5 106.9(5) . . ?
F4 C15 F6 106.8(6) . . ?
F4 C15 C14 113.1(5) . . ?
F5 C15 C14 111.7(5) . . ?
F6 C15 F5 104.7(5) . . ?
F6 C15 C14 113.1(5) . . ?
N3 C16 H16A 109.1 . . ?
N3 C16 H16B 109.1 . . ?
N3 C16 C17 112.3(3) . . ?
H16A C16 H16B 107.9 . . ?
C17 C16 H16A 109.1 . . ?
C17 C16 H16B 109.1 . . ?
N4 C17 C16 117.6(3) . . ?
N4 C17 C18 122.4(3) . . ?
C18 C17 C16 120.0(3) . . ?
C17 C18 H18 120.8 . . ?
C19 C18 C17 118.3(4) . . ?
C19 C18 H18 120.8 . . ?
C18 C19 H19 120.1 . . ?
C20 C19 C18 119.8(4) . . ?
C20 C19 H19 120.1 . . ?
C19 C20 H20 120.4 . . ?
C19 C20 C21 119.1(4) . . ?
C21 C20 H20 120.4 . . ?
N4 C21 C20 121.9(4) . . ?
N4 C21 H21 119.1 . . ?
C20 C21 H21 119.1 . . ?
O1 C22 C23 113.3(4) . . ?
O2 C22 O1 130.7(4) . . ?
O2 C22 C23 116.0(4) . . ?
O3 Pd2 N8 90.87(13) . . ?
N7 Pd2 O3 172.50(13) . . ?
N7 Pd2 N8 81.77(14) . . ?
N7 Pd2 C26 92.54(15) . . ?
C26 Pd2 O3 94.55(15) . . ?
C26 Pd2 N8 170.41(14) . . ?
C45 O3 Pd2 122.5(2) . . ?
C24 N5 H5A 115.4 . . ?
C24 N5 C25 129.2(4) . . ?
C25 N5 H5A 115.4 . . ?
C24 N6 H6A 118.1 . . ?
C24 N6 C32 123.9(4) . . ?
C32 N6 H6A 118.1 . . ?
C24 N7 Pd2 127.0(3) . . ?
C24 N7 C39 118.1(3) . . ?
C39 N7 Pd2 114.8(3) . . ?
C40 N8 Pd2 112.3(3) . . ?
C44 N8 Pd2 128.0(3) . . ?
C44 N8 C40 118.1(4) . . ?
N5 C24 N6 115.9(4) . . ?
N7 C24 N5 122.5(3) . . ?
N7 C24 N6 121.7(4) . . ?
N5 C25 C30 117.7(4) . . ?
C26 C25 N5 121.5(4) . . ?
C26 C25 C30 120.8(4) . . ?
C25 C26 Pd2 122.8(3) . . ?
C25 C26 C27 116.4(4) . . ?
C27 C26 Pd2 120.8(4) . . ?
C26 C27 H27 118.7 . . ?
C28 C27 C26 122.5(5) . . ?
C28 C27 H27 118.7 . . ?
C27 C28 H28 119.8 . . ?
C29 C28 C27 120.4(5) . . ?
C29 C28 H28 119.8 . . ?
C28 C29 H29 120.0 . . ?
C28 C29 C30 120.0(5) . . ?
C30 C29 H29 120.0 . . ?
C25 C30 C31 122.2(4) . . ?
C29 C30 C25 119.8(5) . . ?
C29 C30 C31 117.9(5) . . ?
F10 C31 F11 102.1(6) . . ?
F10 C31 C30 113.8(6) . . ?
F11 C31 C30 112.4(6) . . ?
F12 C31 F10 107.7(7) . . ?
F12 C31 F11 104.8(6) . . ?
F12 C31 C30 114.9(6) . . ?
C33 C32 N6 119.6(4) . . ?
C33 C32 C37 119.3(4) . . ?
C37 C32 N6 121.0(4) . . ?
C32 C33 H33 119.9 . . ?
C32 C33 C34 120.2(5) . . ?
C34 C33 H33 119.9 . . ?
C33 C34 H34 120.0 . . ?
C35 C34 C33 119.9(6) . . ?
C35 C34 H34 120.0 . . ?
C34 C35 H35 120.0 . . ?
C34 C35 C36 119.9(6) . . ?
C36 C35 H35 120.0 . . ?
C35 C36 H36 119.1 . . ?
C35 C36 C37 121.8(5) . . ?
C37 C36 H36 119.1 . . ?
C32 C37 C38 121.4(5) . . ?
C36 C37 C32 119.0(5) . . ?
C36 C37 C38 119.6(5) . . ?
F13 C38 C37 111.5(6) . . ?
F14 C38 F13 106.7(5) . . ?
F14 C38 F15 105.9(6) . . ?
F14 C38 C37 114.5(4) . . ?
F15 C38 F13 104.6(5) . . ?
F15 C38 C37 112.9(5) . . ?
N7 C39 H39A 109.1 . . ?
N7 C39 H39B 109.1 . . ?
N7 C39 C40 112.3(3) . . ?
H39A C39 H39B 107.9 . . ?
C40 C39 H39A 109.1 . . ?
C40 C39 H39B 109.1 . . ?
N8 C40 C39 116.5(4) . . ?
N8 C40 C41 121.6(4) . . ?
C41 C40 C39 121.9(4) . . ?
C40 C41 H41 120.2 . . ?
C42 C41 C40 119.7(5) . . ?
C42 C41 H41 120.2 . . ?
C41 C42 H42 120.5 . . ?
C41 C42 C43 119.0(5) . . ?
C43 C42 H42 120.5 . . ?
C42 C43 H43 120.6 . . ?
C44 C43 C42 118.9(5) . . ?
C44 C43 H43 120.6 . . ?
N8 C44 C43 122.7(5) . . ?
N8 C44 H44 118.6 . . ?
C43 C44 H44 118.6 . . ?
O3 C45 C46 111.5(4) . . ?
O4 C45 O3 131.6(4) . . ?
O4 C45 C46 116.9(4) . . ?

loop_
_geom_bond_atom_site_label_1
_geom_bond_atom_site_label_2
_geom_bond_distance
_geom_bond_site_symmetry_2
_geom_bond_publ_flag
Pd1 O1 2.061(2) . ?
Pd1 N3 1.969(3) . ?
Pd1 N4 2.100(3) . ?
Pd1 C3 1.981(4) . ?
F1 C8 1.314(7) . ?
F2 C8 1.310(5) . ?
F3 C8 1.342(7) . ?
F4 C15 1.312(6) . ?
F5 C15 1.337(6) . ?
F6 C15 1.336(7) . ?
O1 C22 1.255(5) . ?
O2 C22 1.199(5) . ?
N1 H1 0.8600 . ?
N1 C1 1.351(4) . ?
N1 C2 1.398(4) . ?
N2 H2 0.8600 . ?
N2 C1 1.354(4) . ?
N2 C9 1.432(4) . ?
N3 C1 1.288(4) . ?
N3 C16 1.465(4) . ?
N4 C17 1.326(4) . ?
N4 C21 1.346(5) . ?
C2 C3 1.394(5) . ?
C2 C7 1.404(5) . ?
C3 C4 1.393(5) . ?
C4 H4 0.9300 . ?
C4 C5 1.364(6) . ?
C5 H5 0.9300 . ?
C5 C6 1.362(6) . ?
C6 H6 0.9300 . ?
C6 C7 1.376(6) . ?
C7 C8 1.494(7) . ?
C9 C10 1.379(5) . ?
C9 C14 1.378(5) . ?
C10 H10 0.9300 . ?
C10 C11 1.384(6) . ?
C11 H11 0.9300 . ?
C11 C12 1.350(6) . ?
C12 H12 0.9300 . ?
C12 C13 1.357(6) . ?
C13 H13 0.9300 . ?
C13 C14 1.386(6) . ?
C14 C15 1.487(7) . ?
C16 H16A 0.9700 . ?
C16 H16B 0.9700 . ?
C16 C17 1.494(5) . ?
C17 C18 1.377(5) . ?
C18 H18 0.9300 . ?
C18 C19 1.371(5) . ?
C19 H19 0.9300 . ?
C19 C20 1.361(6) . ?
C20 H20 0.9300 . ?
C20 C21 1.365(6) . ?
C21 H21 0.9300 . ?
C22 C23 1.539(6) . ?
C23 F7 1.225(18) . ?
C23 F8 1.227(14) . ?
C23 F9 1.442(12) . ?
C23 F7' 1.416(14) . ?
C23 F8' 1.234(15) . ?
C23 F9' 1.245(17) . ?
Pd2 O3 2.046(3) . ?
Pd2 N7 1.962(3) . ?
Pd2 N8 2.098(4) . ?
Pd2 C26 1.975(4) . ?
F10 C31 1.314(8) . ?
F11 C31 1.330(8) . ?
F12 C31 1.301(6) . ?
F13 C38 1.320(6) . ?
F14 C38 1.304(6) . ?
F15 C38 1.305(7) . ?
O3 C45 1.248(5) . ?
O4 C45 1.203(4) . ?
N5 H5A 0.8600 . ?
N5 C24 1.349(5) . ?
N5 C25 1.404(5) . ?
N6 H6A 0.8600 . ?
N6 C24 1.356(5) . ?
N6 C32 1.418(5) . ?
N7 C24 1.291(5) . ?
N7 C39 1.464(5) . ?
N8 C40 1.334(5) . ?
N8 C44 1.334(6) . ?
C25 C26 1.394(6) . ?
C25 C30 1.405(6) . ?
C26 C27 1.398(5) . ?
C27 H27 0.9300 . ?
C27 C28 1.370(7) . ?
C28 H28 0.9300 . ?
C28 C29 1.350(7) . ?
C29 H29 0.9300 . ?
C29 C30 1.381(7) . ?
C30 C31 1.478(8) . ?
C32 C33 1.372(7) . ?
C32 C37 1.394(6) . ?
C33 H33 0.9300 . ?
C33 C34 1.387(7) . ?
C34 H34 0.9300 . ?
C34 C35 1.356(8) . ?
C35 H35 0.9300 . ?
C35 C36 1.358(8) . ?
C36 H36 0.9300 . ?
C36 C37 1.362(7) . ?
C37 C38 1.493(8) . ?
C39 H39A 0.9700 . ?
C39 H39B 0.9700 . ?
C39 C40 1.491(6) . ?
C40 C41 1.377(6) . ?
C41 H41 0.9300 . ?
C41 C42 1.349(7) . ?
C42 H42 0.9300 . ?
C42 C43 1.373(7) . ?
C43 H43 0.9300 . ?
C43 C44 1.359(7) . ?
C44 H44 0.9300 . ?
C45 C46 1.531(6) . ?
C46 F16' 1.190(11) . ?
C46 F17' 1.416(15) . ?
C46 F18' 1.315(17) . ?
C46 F16 1.437(13) . ?
C46 F17 1.221(16) . ?
C46 F18 1.226(13) . ?

loop_
_geom_torsion_atom_site_label_1
_geom_torsion_atom_site_label_2
_geom_torsion_atom_site_label_3
_geom_torsion_atom_site_label_4
_geom_torsion
_geom_torsion_site_symmetry_1
_geom_torsion_site_symmetry_2
_geom_torsion_site_symmetry_3
_geom_torsion_site_symmetry_4
_geom_torsion_publ_flag
Pd1 O1 C22 O2 0.2(7) . . . . ?
Pd1 O1 C22 C23 179.3(4) . . . . ?
Pd1 N3 C1 N1 10.5(5) . . . . ?
Pd1 N3 C1 N2 -169.0(3) . . . . ?
Pd1 N3 C16 C17 2.3(5) . . . . ?
Pd1 N4 C17 C16 -7.6(4) . . . . ?
Pd1 N4 C17 C18 174.1(3) . . . . ?
Pd1 N4 C21 C20 -174.0(3) . . . . ?
Pd1 C3 C4 C5 177.2(3) . . . . ?
O1 C22 C23 F7a 22.4(17) . . . . ?
O1 C22 C23 F8'b -149.8(16) . . . . ?
O1 C22 C23 F8a 156.1(16) . . . . ?
O1 C22 C23 F7'b 98.5(13) . . . . ?
O1 C22 C23 F9a -89.1(10) . . . . ?
O1 C22 C23 F9'b -9.5(14) . . . . ?
O2 C22 C23 F9'b 169.6(13) . . . . ?
O2 C22 C23 F8'b 29.4(17) . . . . ?
O2 C22 C23 F8a -24.7(18) . . . . ?
O2 C22 C23 F7a -158.4(15) . . . . ?
O2 C22 C23 F7'b -82.3(13) . . . . ?
O2 C22 C23 F9a 90.1(10) . . . . ?
N1 C2 C3 Pd1 5.7(5) . . . . ?
N1 C2 C3 C4 -178.6(4) . . . . ?
N1 C2 C7 C6 177.7(4) . . . . ?
N1 C2 C7 C8 -6.3(7) . . . . ?
N2 C9 C10 C11 -178.3(4) . . . . ?
N2 C9 C14 C13 177.5(3) . . . . ?
N2 C9 C14 C15 -0.2(6) . . . . ?
N3 C16 C17 N4 3.8(5) . . . . ?
N3 C16 C17 C18 -177.9(3) . . . . ?
N4 C17 C18 C19 0.6(6) . . . . ?
C1 N1 C2 C3 -17.4(6) . . . . ?
C1 N1 C2 C7 164.3(4) . . . . ?
C1 N2 C9 C10 -87.6(5) . . . . ?
C1 N2 C9 C14 94.9(4) . . . . ?
C1 N3 C16 C17 -173.5(3) . . . . ?
C2 N1 C1 N2 -171.5(4) . . . . ?
C2 N1 C1 N3 9.0(6) . . . . ?
C2 C3 C4 C5 1.4(6) . . . . ?
C2 C7 C8 F1 -55.4(7) . . . . ?
C2 C7 C8 F2 -177.7(5) . . . . ?
C2 C7 C8 F3 61.0(7) . . . . ?
C3 C2 C7 C6 -0.6(7) . . . . ?
C3 C2 C7 C8 175.4(5) . . . . ?
C3 C4 C5 C6 -1.3(7) . . . . ?
C4 C5 C6 C7 0.2(8) . . . . ?
C5 C6 C7 C2 0.7(7) . . . . ?
C5 C6 C7 C8 -175.4(5) . . . . ?
C6 C7 C8 F1 120.6(5) . . . . ?
C6 C7 C8 F2 -1.6(8) . . . . ?
C6 C7 C8 F3 -123.0(5) . . . . ?
C7 C2 C3 Pd1 -176.1(3) . . . . ?
C7 C2 C3 C4 -0.4(6) . . . . ?
C9 N2 C1 N1 11.7(5) . . . . ?
C9 N2 C1 N3 -168.8(4) . . . . ?
C9 C10 C11 C12 0.8(7) . . . . ?
C9 C14 C15 F4 177.0(5) . . . . ?
C9 C14 C15 F5 -62.3(7) . . . . ?
C9 C14 C15 F6 55.4(6) . . . . ?
C10 C9 C14 C13 0.0(6) . . . . ?
C10 C9 C14 C15 -177.7(4) . . . . ?
C10 C11 C12 C13 -0.1(7) . . . . ?
C11 C12 C13 C14 -0.6(7) . . . . ?
C12 C13 C14 C9 0.7(6) . . . . ?
C12 C13 C14 C15 178.4(5) . . . . ?
C13 C14 C15 F4 -0.6(8) . . . . ?
C13 C14 C15 F5 120.0(5) . . . . ?
C13 C14 C15 F6 -122.2(5) . . . . ?
C14 C9 C10 C11 -0.8(6) . . . . ?
C16 N3 C1 N1 -174.4(3) . . . . ?
C16 N3 C1 N2 6.2(5) . . . . ?
C16 C17 C18 C19 -177.7(4) . . . . ?
C17 N4 C21 C20 -1.1(6) . . . . ?
C17 C18 C19 C20 -0.4(7) . . . . ?
C18 C19 C20 C21 -0.5(7) . . . . ?
C19 C20 C21 N4 1.3(7) . . . . ?
C21 N4 C17 C16 178.5(4) . . . . ?
C21 N4 C17 C18 0.2(6) . . . . ?
Pd2 O3 C45 O4 -2.8(7) . . . . ?
Pd2 O3 C45 C46 175.7(4) . . . . ?
Pd2 N7 C24 N5 9.4(6) . . . . ?
Pd2 N7 C24 N6 -170.6(3) . . . . ?
Pd2 N7 C39 C40 0.5(5) . . . . ?
Pd2 N8 C40 C39 -16.6(5) . . . . ?
Pd2 N8 C40 C41 164.4(4) . . . . ?
Pd2 N8 C44 C43 -163.3(4) . . . . ?
Pd2 C26 C27 C28 178.9(4) . . . . ?
N5 C25 C26 Pd2 3.4(6) . . . . ?
N5 C25 C26 C27 -178.8(4) . . . . ?
N5 C25 C30 C29 177.6(4) . . . . ?
N5 C25 C30 C31 -3.2(7) . . . . ?
N6 C32 C33 C34 -177.8(5) . . . . ?
N6 C32 C37 C36 177.2(4) . . . . ?
N6 C32 C37 C38 -2.0(6) . . . . ?
N7 C39 C40 N8 11.2(6) . . . . ?
N7 C39 C40 C41 -169.9(4) . . . . ?
N8 C40 C41 C42 0.9(8) . . . . ?
C24 N5 C25 C26 -20.9(7) . . . . ?
C24 N5 C25 C30 159.9(4) . . . . ?
C24 N6 C32 C33 -99.8(5) . . . . ?
C24 N6 C32 C37 82.1(6) . . . . ?
C24 N7 C39 C40 -176.1(4) . . . . ?
C25 N5 C24 N6 -165.8(4) . . . . ?
C25 N5 C24 N7 14.2(7) . . . . ?
C25 C26 C27 C28 1.0(6) . . . . ?
C25 C30 C31 F10 53.2(8) . . . . ?
C25 C30 C31 F11 -62.2(8) . . . . ?
C25 C30 C31 F12 178.1(6) . . . . ?
C26 C25 C30 C29 -1.6(7) . . . . ?
C26 C25 C30 C31 177.6(5) . . . . ?
C26 C27 C28 C29 -1.2(8) . . . . ?
C27 C28 C29 C30 -0.1(8) . . . . ?
C28 C29 C30 C25 1.5(8) . . . . ?
C28 C29 C30 C31 -177.8(6) . . . . ?
C29 C30 C31 F10 -127.5(6) . . . . ?
C29 C30 C31 F11 117.0(6) . . . . ?
C29 C30 C31 F12 -2.6(10) . . . . ?
C30 C25 C26 Pd2 -177.4(3) . . . . ?
C30 C25 C26 C27 0.4(6) . . . . ?
C32 N6 C24 N5 12.0(6) . . . . ?
C32 N6 C24 N7 -168.0(4) . . . . ?
C32 C33 C34 C35 0.7(9) . . . . ?
C32 C37 C38 F13 -178.6(4) . . . . ?
O3 C45 C46 F16b -83.2(13) . . . . ?
O3 C45 C46 F16'a -24.5(18) . . . . ?
O3 C45 C46 F18'a -161.0(14) . . . . ?
O3 C45 C46 F17b 27(2) . . . . ?
O3 C45 C46 F18b 157.5(16) . . . . ?
O3 C45 C46 F17'a 86.9(13) . . . . ?
O4 C45 C46 F18'a 17.7(16) . . . . ?
O4 C45 C46 F17b -154(2) . . . . ?
O4 C45 C46 F18b -23.8(17) . . . . ?
O4 C45 C46 F16'a 154.2(16) . . . . ?
O4 C45 C46 F17'a -94.4(13) . . . . ?
O4 C45 C46 F16b 95.5(12) . . . . ?
C32 C37 C38 F14 -57.3(7) . . . . ?
C32 C37 C38 F15 64.0(6) . . . . ?
C33 C32 C37 C36 -0.9(7) . . . . ?
C33 C32 C37 C38 179.9(5) . . . . ?
C33 C34 C35 C36 -1.1(10) . . . . ?
C34 C35 C36 C37 0.5(10) . . . . ?
C35 C36 C37 C32 0.5(8) . . . . ?
C35 C36 C37 C38 179.7(5) . . . . ?
C36 C37 C38 F13 2.2(7) . . . . ?
C36 C37 C38 F14 123.5(6) . . . . ?
C36 C37 C38 F15 -115.2(6) . . . . ?
C37 C32 C33 C34 0.3(8) . . . . ?
C39 N7 C24 N5 -174.5(4) . . . . ?
C39 N7 C24 N6 5.4(6) . . . . ?
C39 C40 C41 C42 -178.0(5) . . . . ?
C40 N8 C44 C43 0.8(7) . . . . ?
C40 C41 C42 C43 1.7(9) . . . . ?
C41 C42 C43 C44 -2.9(9) . . . . ?
C42 C43 C44 N8 1.7(8) . . . . ?
C44 N8 C40 C39 176.9(4) . . . . ?
C44 N8 C40 C41 -2.1(6) . . . . ?
